data_4306403
loop_
_publ_author_name
'Adam J. Fischmann'
'Craig M. Forsyth'
'Leone Spiccia'

_publ_section_title
;
Stabilization of Copper(II) Thiosulfonate Coordination Complexes Through
Cooperative Hydrogen Bonding Interactions
;
_journal_name_full 'Inorganic Chemistry'
_journal_page_first 10565
_journal_page_last 10574
_journal_paper_doi 10.1021/ic801234c
_journal_volume 47
_journal_year 2008
_chemical_formula_moiety 'C15 H29 Cu N4 O2 S2, Cl O4'
_chemical_formula_sum 'C15 H29 Cl Cu N4 O6 S2'
_chemical_formula_weight 524.53
_chemical_name_systematic
; 
 ? 
;
_space_group_IT_number 14
_symmetry_cell_setting monoclinic
_symmetry_space_group_name_Hall '-P 2yn'
_symmetry_space_group_name_H-M 'P 1 21/n 1'
_atom_sites_solution_hydrogens geom
_atom_sites_solution_primary direct
_atom_sites_solution_secondary difmap
_audit_creation_method SHELXL-97
_cell_angle_alpha 90.00
_cell_angle_beta 106.872(3)
_cell_angle_gamma 90.00
_cell_formula_units_Z 4
_cell_length_a 7.9481(5)
_cell_length_b 21.5982(13)
_cell_length_c 12.8819(8)
_cell_measurement_temperature 123(2)
_cell_volume 2116.2(2)
_computing_cell_refinement 'Bruker Apex2 v2.0'
_computing_data_collection 'Bruker Apex2 v2.0'
_computing_data_reduction 'Bruker Apex2 v2.0'
_computing_molecular_graphics X-Seed
_computing_publication_material CIFTAB
_computing_structure_refinement 'SHELXL-97 (Sheldrick, 1997)'
_computing_structure_solution 'SHELXS-97 (Sheldrick, 1990)'
_diffrn_ambient_temperature 123(2)
_diffrn_measured_fraction_theta_full 1.000
_diffrn_measured_fraction_theta_max 0.994
_diffrn_measurement_device_type 'Bruker X8 Apex CCD'
_diffrn_measurement_method 'thin slice phi and omega scans'
_diffrn_radiation_monochromator graphite
_diffrn_radiation_source 'fine-focus sealed tube'
_diffrn_radiation_type MoK\a
_diffrn_radiation_wavelength 0.71073
_diffrn_reflns_av_R_equivalents 0.0291
_diffrn_reflns_av_sigmaI/netI 0.0294
_diffrn_reflns_limit_h_max 11
_diffrn_reflns_limit_h_min -11
_diffrn_reflns_limit_k_max 31
_diffrn_reflns_limit_k_min -31
_diffrn_reflns_limit_l_max 19
_diffrn_reflns_limit_l_min -16
_diffrn_reflns_number 28997
_diffrn_reflns_theta_full 30.00
_diffrn_reflns_theta_max 31.73
_diffrn_reflns_theta_min 1.89
_diffrn_standards_number 0
_exptl_absorpt_coefficient_mu 1.396
_exptl_absorpt_correction_T_max 0.93
_exptl_absorpt_correction_T_min 0.76
_exptl_absorpt_correction_type multi-scan
_exptl_absorpt_process_details SADABS
_exptl_crystal_colour green
_exptl_crystal_density_diffrn 1.646
_exptl_crystal_density_method 'not measured'
_exptl_crystal_description prism
_exptl_crystal_F_000 1092
_exptl_crystal_size_max 0.25
_exptl_crystal_size_mid 0.08
_exptl_crystal_size_min 0.05
_refine_diff_density_max 0.748
_refine_diff_density_min -0.528
_refine_diff_density_rms 0.086
_refine_ls_extinction_method none
_refine_ls_goodness_of_fit_ref 1.313
_refine_ls_hydrogen_treatment mixed
_refine_ls_matrix_type full
_refine_ls_number_parameters 378
_refine_ls_number_reflns 7145
_refine_ls_number_restraints 0
_refine_ls_restrained_S_all 1.313
_refine_ls_R_factor_all 0.0531
_refine_ls_R_factor_gt 0.0494
_refine_ls_shift/su_max 0.001
_refine_ls_shift/su_mean 0.000
_refine_ls_structure_factor_coef Fsqd
_refine_ls_weighting_details 'calc w=1/[\s^2^(Fo^2^)+(0.0178P)^2^+2.7862P] where P=(Fo^2^+2Fc^2^)/3'
_refine_ls_weighting_scheme calc
_refine_ls_wR_factor_gt 0.0894
_refine_ls_wR_factor_ref 0.0908
_reflns_number_gt 6774
_reflns_number_total 7145
_reflns_threshold_expression >2sigma(I)
_cod_data_source_file ic801234c_si_002.cif
_cod_data_source_block p21n
_cod_original_sg_symbol_H-M 'P 21/n'
_cod_database_code 4306403

loop_
_symmetry_equiv_pos_as_xyz
'x, y, z'
'-x+1/2, y+1/2, -z+1/2'
'-x, -y, -z'
'x-1/2, -y-1/2, z-1/2'

loop_
_atom_site_label
_atom_site_type_symbol
_atom_site_fract_x
_atom_site_fract_y
_atom_site_fract_z
_atom_site_U_iso_or_equiv
_atom_site_adp_type
_atom_site_occupancy
_atom_site_symmetry_multiplicity
_atom_site_calc_flag
_atom_site_refinement_flags
_atom_site_disorder_assembly
_atom_site_disorder_group
Cu1 Cu 0.01505(3) 0.149014(12) 0.39457(2) 0.01104(6) Uani 1 1 d . . .
S2 S 0.25888(7) 0.05326(2) 0.59520(4) 0.01303(10) Uani 1 1 d . . .
S1 S 0.26786(7) 0.13900(2) 0.53620(4) 0.01396(10) Uani 1 1 d . . .
N4 N -0.1979(2) 0.16436(8) 0.26356(14) 0.0136(3) Uani 1 1 d . . .
O1 O 0.1087(2) 0.04481(8) 0.63578(13) 0.0196(3) Uani 1 1 d . . .
N1 N -0.1697(2) 0.13950(9) 0.48323(15) 0.0161(3) Uani 1 1 d . . .
O2 O 0.2811(2) 0.00636(7) 0.51945(13) 0.0203(3) Uani 1 1 d . . .
C3 C 0.2566(3) 0.26480(12) 0.3941(2) 0.0244(5) Uani 1 1 d . . .
C1 C -0.1318(3) 0.17094(12) 0.58952(19) 0.0198(4) Uani 1 1 d . . .
C7 C -0.1715(3) 0.12921(11) 0.16963(17) 0.0172(4) Uani 1 1 d . . .
N2 N 0.0687(2) 0.07682(9) 0.30218(14) 0.0143(3) Uani 1 1 d . . .
N3 N 0.0732(2) 0.24376(9) 0.37228(16) 0.0167(3) Uani 1 1 d . . .
C6 C -0.0871(3) 0.06719(10) 0.20837(18) 0.0183(4) Uani 1 1 d . . .
C8 C -0.0305(3) 0.25930(10) 0.26022(19) 0.0178(4) Uani 1 1 d . . .
C9 C -0.2118(3) 0.23162(11) 0.2379(2) 0.0193(4) Uani 1 1 d . . .
Cl1 Cl 0.72504(7) 0.34883(3) 0.48440(5) 0.02070(11) Uani 1 1 d . . .
C5 C -0.3545(3) 0.14190(13) 0.2940(2) 0.0227(5) Uani 1 1 d . . .
C10 C 0.4511(3) 0.05376(9) 0.70735(17) 0.0135(4) Uani 1 1 d . . .
C11 C 0.4365(3) 0.05391(10) 0.81214(18) 0.0179(4) Uani 1 1 d . . .
C15 C 0.6146(3) 0.05687(10) 0.68780(18) 0.0174(4) Uani 1 1 d . . .
C2 C 0.2284(3) 0.09203(11) 0.2704(2) 0.0203(4) Uani 1 1 d . . .
C4 C -0.3394(3) 0.16124(13) 0.4097(2) 0.0218(5) Uani 1 1 d . . .
O3 O 0.9051(2) 0.32753(9) 0.50822(17) 0.0303(4) Uani 1 1 d . . .
O4 O 0.6404(3) 0.31586(10) 0.55187(18) 0.0348(5) Uani 1 1 d . . .
O5 O 0.7233(3) 0.41402(9) 0.50438(17) 0.0342(5) Uani 1 1 d . . .
O6 O 0.6346(3) 0.33636(10) 0.37238(17) 0.0378(5) Uani 1 1 d . . .
C12 C 0.5899(3) 0.05531(11) 0.89916(19) 0.0215(5) Uani 1 1 d . . .
C14 C 0.7654(3) 0.06079(11) 0.7753(2) 0.0202(4) Uani 1 1 d . . .
C13 C 0.7526(3) 0.05911(11) 0.8805(2) 0.0216(5) Uani 1 1 d . . .
H2 H 0.091(4) 0.0443(14) 0.339(2) 0.019(7) Uiso 1 1 d . . .
H8B H 0.032(4) 0.2436(13) 0.216(2) 0.018(7) Uiso 1 1 d . . .
H15 H 0.623(3) 0.0564(12) 0.616(2) 0.012(6) Uiso 1 1 d . . .
H3B H 0.311(4) 0.2431(15) 0.349(3) 0.030(8) Uiso 1 1 d . . .
H8A H -0.042(4) 0.3039(14) 0.249(2) 0.021(7) Uiso 1 1 d . . .
H6A H -0.167(4) 0.0413(13) 0.233(2) 0.021(7) Uiso 1 1 d . . .
H5B H -0.462(4) 0.1588(13) 0.243(2) 0.018(7) Uiso 1 1 d . . .
H7B H -0.091(4) 0.1538(13) 0.140(2) 0.021(7) Uiso 1 1 d . . .
H9A H -0.279(4) 0.2374(13) 0.163(2) 0.018(7) Uiso 1 1 d . . .
H11 H 0.326(4) 0.0531(13) 0.826(2) 0.021(7) Uiso 1 1 d . . .
H9B H -0.272(4) 0.2507(14) 0.282(2) 0.023(7) Uiso 1 1 d . . .
H7A H -0.286(4) 0.1232(13) 0.114(2) 0.021(7) Uiso 1 1 d . . .
H1 H -0.175(4) 0.1011(14) 0.492(2) 0.016(7) Uiso 1 1 d . . .
H1B H -0.030(4) 0.1531(13) 0.638(2) 0.021(7) Uiso 1 1 d . . .
H2B H 0.246(4) 0.0631(14) 0.213(2) 0.023(7) Uiso 1 1 d . . .
H1A H -0.230(4) 0.1680(14) 0.619(2) 0.022(7) Uiso 1 1 d . . .
H3 H 0.029(4) 0.2646(15) 0.416(3) 0.032(9) Uiso 1 1 d . . .
H4B H -0.340(4) 0.2067(15) 0.413(2) 0.027(8) Uiso 1 1 d . . .
H3A H 0.264(4) 0.3079(16) 0.379(3) 0.034(9) Uiso 1 1 d . . .
H1C H -0.109(4) 0.2133(14) 0.583(2) 0.022(7) Uiso 1 1 d . . .
H5A H -0.357(4) 0.0939(14) 0.286(2) 0.020(7) Uiso 1 1 d . . .
H13 H 0.853(4) 0.0617(14) 0.941(2) 0.026(8) Uiso 1 1 d . . .
H2C H 0.219(4) 0.1341(15) 0.240(3) 0.029(8) Uiso 1 1 d . . .
H6B H -0.059(4) 0.0457(14) 0.150(2) 0.024(8) Uiso 1 1 d . . .
H3C H 0.321(4) 0.2559(14) 0.464(2) 0.023(7) Uiso 1 1 d . . .
H2A H 0.332(4) 0.0870(14) 0.335(2) 0.026(8) Uiso 1 1 d . . .
H4A H -0.434(4) 0.1444(15) 0.431(3) 0.034(9) Uiso 1 1 d . . .
H14 H 0.878(4) 0.0626(15) 0.762(3) 0.031(8) Uiso 1 1 d . . .
H12 H 0.581(4) 0.0546(15) 0.965(3) 0.036(9) Uiso 1 1 d . . .

loop_
_atom_site_aniso_label
_atom_site_aniso_U_11
_atom_site_aniso_U_22
_atom_site_aniso_U_33
_atom_site_aniso_U_23
_atom_site_aniso_U_13
_atom_site_aniso_U_12
Cu1 0.01092(11) 0.01238(11) 0.00878(11) 0.00038(8) 0.00121(8) -0.00101(9)
S2 0.0152(2) 0.0114(2) 0.0111(2) -0.00012(17) 0.00154(17) -0.00219(17)
S1 0.0151(2) 0.0127(2) 0.0114(2) 0.00185(17) -0.00033(17) -0.00213(17)
N4 0.0118(7) 0.0157(8) 0.0124(8) 0.0003(6) 0.0018(6) -0.0023(6)
O1 0.0173(7) 0.0208(8) 0.0201(8) 0.0042(6) 0.0045(6) -0.0036(6)
N1 0.0171(8) 0.0160(9) 0.0158(9) 0.0008(7) 0.0057(7) -0.0017(7)
O2 0.0257(8) 0.0164(7) 0.0161(8) -0.0057(6) 0.0017(6) -0.0012(6)
C3 0.0190(11) 0.0173(11) 0.0314(13) 0.0049(10) -0.0016(10) -0.0061(8)
C1 0.0235(11) 0.0218(11) 0.0150(10) -0.0012(8) 0.0072(9) 0.0008(9)
C7 0.0187(10) 0.0204(10) 0.0111(9) 0.0003(8) 0.0018(8) -0.0025(8)
N2 0.0177(8) 0.0135(8) 0.0102(8) 0.0001(6) 0.0017(6) 0.0001(6)
N3 0.0181(8) 0.0146(8) 0.0155(9) 0.0010(7) 0.0016(7) -0.0013(7)
C6 0.0217(10) 0.0162(10) 0.0142(10) -0.0032(8) 0.0006(8) -0.0038(8)
C8 0.0205(10) 0.0137(9) 0.0171(10) 0.0039(8) 0.0020(8) -0.0008(8)
C9 0.0161(10) 0.0198(10) 0.0191(11) 0.0029(8) 0.0005(8) 0.0047(8)
Cl1 0.0212(2) 0.0200(2) 0.0224(3) -0.0054(2) 0.0087(2) -0.0008(2)
C5 0.0129(9) 0.0361(14) 0.0182(11) -0.0009(9) 0.0032(8) -0.0069(9)
C10 0.0168(9) 0.0097(8) 0.0114(9) 0.0009(7) 0.0000(7) 0.0002(7)
C11 0.0222(10) 0.0176(10) 0.0136(10) -0.0014(8) 0.0047(8) -0.0046(8)
C15 0.0198(10) 0.0171(10) 0.0152(10) 0.0016(8) 0.0051(8) 0.0032(8)
C2 0.0217(11) 0.0200(11) 0.0207(11) -0.0016(8) 0.0083(9) -0.0008(8)
C4 0.0127(9) 0.0348(14) 0.0184(11) -0.0010(9) 0.0053(8) -0.0023(9)
O3 0.0190(8) 0.0350(11) 0.0371(11) 0.0016(8) 0.0083(8) 0.0006(7)
O4 0.0387(11) 0.0344(11) 0.0402(12) -0.0065(9) 0.0255(10) -0.0100(9)
O5 0.0534(13) 0.0180(9) 0.0369(11) -0.0068(8) 0.0220(10) 0.0000(8)
O6 0.0400(11) 0.0422(12) 0.0251(10) -0.0094(9) -0.0005(8) 0.0058(9)
C12 0.0305(12) 0.0197(11) 0.0117(10) -0.0026(8) 0.0021(9) -0.0057(9)
C14 0.0184(10) 0.0172(10) 0.0222(11) 0.0008(8) 0.0015(8) 0.0036(8)
C13 0.0230(11) 0.0166(10) 0.0187(11) 0.0010(8) -0.0043(9) -0.0009(8)

loop_
_atom_type_symbol
_atom_type_description
_atom_type_scat_dispersion_real
_atom_type_scat_dispersion_imag
_atom_type_scat_source
C C 0.0033 0.0016 'International Tables Vol C Tables 4.2.6.8 and 6.1.1.4'
H H 0.0000 0.0000 'International Tables Vol C Tables 4.2.6.8 and 6.1.1.4'
N N 0.0061 0.0033 'International Tables Vol C Tables 4.2.6.8 and 6.1.1.4'
O O 0.0106 0.0060 'International Tables Vol C Tables 4.2.6.8 and 6.1.1.4'
S S 0.1246 0.1234 'International Tables Vol C Tables 4.2.6.8 and 6.1.1.4'
Cl Cl 0.1484 0.1585 'International Tables Vol C Tables 4.2.6.8 and 6.1.1.4'
Cu Cu 0.3201 1.2651 'International Tables Vol C Tables 4.2.6.8 and 6.1.1.4'

loop_
_geom_angle_atom_site_label_1
_geom_angle_atom_site_label_2
_geom_angle_atom_site_label_3
_geom_angle
_geom_angle_site_symmetry_1
_geom_angle_site_symmetry_3
_geom_angle_publ_flag
N4 Cu1 N2 84.67(7) . . ?
N4 Cu1 N1 85.60(7) . . ?
N2 Cu1 N1 121.72(7) . . ?
N4 Cu1 N3 83.86(7) . . ?
N2 Cu1 N3 123.60(8) . . ?
N1 Cu1 N3 112.13(8) . . ?
N4 Cu1 S1 174.67(5) . . ?
N2 Cu1 S1 96.11(5) . . ?
N1 Cu1 S1 98.40(5) . . ?
N3 Cu1 S1 91.35(5) . . ?
O1 S2 O2 115.37(10) . . ?
O1 S2 C10 108.22(10) . . ?
O2 S2 C10 107.94(10) . . ?
O1 S2 S1 112.10(7) . . ?
O2 S2 S1 111.33(7) . . ?
C10 S2 S1 100.71(7) . . ?
S2 S1 Cu1 105.54(3) . . ?
C9 N4 C5 111.25(18) . . ?
C9 N4 C7 109.59(17) . . ?
C5 N4 C7 111.82(17) . . ?
C9 N4 Cu1 109.45(13) . . ?
C5 N4 Cu1 106.57(13) . . ?
C7 N4 Cu1 108.04(13) . . ?
C1 N1 C4 110.43(18) . . ?
C1 N1 Cu1 117.95(14) . . ?
C4 N1 Cu1 105.66(14) . . ?
N4 C7 C6 109.57(18) . . ?
C6 N2 C2 112.90(18) . . ?
C6 N2 Cu1 108.20(14) . . ?
C2 N2 Cu1 109.07(14) . . ?
C3 N3 C8 110.87(19) . . ?
C3 N3 Cu1 120.68(15) . . ?
C8 N3 Cu1 105.54(13) . . ?
N2 C6 C7 109.36(17) . . ?
N3 C8 C9 109.08(18) . . ?
N4 C9 C8 109.83(17) . . ?
O5 Cl1 O4 110.40(12) . . ?
O5 Cl1 O6 109.65(13) . . ?
O4 Cl1 O6 109.24(14) . . ?
O5 Cl1 O3 109.55(13) . . ?
O4 Cl1 O3 108.82(13) . . ?
O6 Cl1 O3 109.16(13) . . ?
N4 C5 C4 109.53(18) . . ?
C11 C10 C15 121.4(2) . . ?
C11 C10 S2 119.83(17) . . ?
C15 C10 S2 118.74(16) . . ?
C10 C11 C12 118.7(2) . . ?
C14 C15 C10 119.1(2) . . ?
N1 C4 C5 109.77(19) . . ?
C13 C12 C11 120.2(2) . . ?
C13 C14 C15 120.0(2) . . ?
C12 C13 C14 120.6(2) . . ?

loop_
_geom_bond_atom_site_label_1
_geom_bond_atom_site_label_2
_geom_bond_distance
_geom_bond_site_symmetry_2
_geom_bond_publ_flag
Cu1 N4 2.0406(18) . ?
Cu1 N2 2.0793(18) . ?
Cu1 N1 2.1157(19) . ?
Cu1 N3 2.1356(19) . ?
Cu1 S1 2.2989(6) . ?
S2 O1 1.4468(17) . ?
S2 O2 1.4523(17) . ?
S2 C10 1.772(2) . ?
S2 S1 2.0108(7) . ?
N4 C9 1.487(3) . ?
N4 C5 1.491(3) . ?
N4 C7 1.494(3) . ?
N1 C1 1.479(3) . ?
N1 C4 1.481(3) . ?
C3 N3 1.474(3) . ?
C7 C6 1.516(3) . ?
N2 C6 1.473(3) . ?
N2 C2 1.479(3) . ?
N3 C8 1.478(3) . ?
C8 C9 1.509(3) . ?
Cl1 O5 1.4321(19) . ?
Cl1 O4 1.433(2) . ?
Cl1 O6 1.439(2) . ?
Cl1 O3 1.4490(19) . ?
C5 C4 1.519(3) . ?
C10 C11 1.388(3) . ?
C10 C15 1.395(3) . ?
C11 C12 1.397(3) . ?
C15 C14 1.390(3) . ?
C12 C13 1.385(4) . ?
C14 C13 1.388(3) . ?

loop_
_geom_hbond_atom_site_label_D
_geom_hbond_atom_site_label_H
_geom_hbond_atom_site_label_A
_geom_hbond_distance_DH
_geom_hbond_distance_HA
_geom_hbond_distance_DA
_geom_hbond_angle_DHA
_geom_hbond_site_symmetry_A
N1 H1 O1 0.84(3) 2.75(3) 3.227(3) 118(2) .
N2 H2 O2 0.84(3) 2.52(3) 3.203(2) 140(3) .
N3 H3 O3 0.87(3) 2.22(3) 3.079(3) 172(3) 1_455
